data_7121419
loop_
_publ_author_name
'Shin, Jong Won'
'Jeong, Ah Rim'
'Jeoung, Sungeun'
'Moon, Hoi Ri'
'Komatsumaru, Yuki'
'Hayami, Shinya'
'Moon, Dohyun'
'Min, Kil Sik'

_publ_section_title
;
 Three-dimensional iron(ii) porous coordination polymer exhibiting carbon
 dioxide-dependent spin crossover.
;
_journal_issue 34
_journal_name_full 'Chemical communications (Cambridge, England)'
_journal_page_first 4262
_journal_page_last 4265
_journal_paper_doi 10.1039/c8cc00678d
_journal_volume 54
_journal_year 2018
_chemical_formula_moiety 'C23 H24 B2 Fe N8, 0.75(C O2)'
_chemical_formula_sum 'C23.75 H24 B2 Fe N8 O1.5'
_chemical_formula_weight 522.98
_space_group_crystal_system tetragonal
_space_group_IT_number 120
_space_group_name_Hall 'I -4 -2c'
_space_group_name_H-M_alt 'I -4 c 2'
_symmetry_space_group_name_Hall 'I -4 -2c'
_symmetry_space_group_name_H-M 'I -4 c 2'
_atom_sites_solution_hydrogens geom
_audit_creation_method SHELXL-2014
_audit_update_record
;
2017-07-27 deposited with the CCDC.
2018-03-20 downloaded from the CCDC.
;
_cell_angle_alpha 90
_cell_angle_beta 90
_cell_angle_gamma 90
_cell_formula_units_Z 16
_cell_length_a 22.012(3)
_cell_length_b 22.012(3)
_cell_length_c 28.983(6)
_cell_measurement_reflns_used 145992
_cell_measurement_temperature 298(2)
_cell_measurement_theta_max 29.54
_cell_measurement_theta_min 0.40
_cell_volume 14043(4)
_computing_cell_refinement HKL3000
_computing_data_collection 'PAL ADSC Quantum-210 ADX Program'
_computing_data_reduction HKL3000
_computing_molecular_graphics ORTEP
_computing_publication_material WINGX
_computing_structure_refinement 'SHELXL-2014 (Sheldrick, 2014)'
_computing_structure_solution 'SHELXS-2014 (Sheldrick, 2014)'
_diffrn_ambient_temperature 298(2)
_diffrn_measured_fraction_theta_full 0.990
_diffrn_measured_fraction_theta_max 0.994
_diffrn_measurement_device_type 'ADSC Q210 CCD area detector'
_diffrn_measurement_method 'omega scan'
_diffrn_radiation_type synchrotron
_diffrn_radiation_wavelength 0.700
_diffrn_reflns_av_R_equivalents 0.0327
_diffrn_reflns_av_unetI/netI 0.0167
_diffrn_reflns_Laue_measured_fraction_full 0.990
_diffrn_reflns_Laue_measured_fraction_max 0.994
_diffrn_reflns_limit_h_max 31
_diffrn_reflns_limit_h_min -31
_diffrn_reflns_limit_k_max 30
_diffrn_reflns_limit_k_min -30
_diffrn_reflns_limit_l_max 40
_diffrn_reflns_limit_l_min -40
_diffrn_reflns_number 72602
_diffrn_reflns_point_group_measured_fraction_full 0.993
_diffrn_reflns_point_group_measured_fraction_max 0.995
_diffrn_reflns_theta_full 24.835
_diffrn_reflns_theta_max 29.558
_diffrn_reflns_theta_min 1.822
_diffrn_source 'PLSII 2D bending magnet'
_exptl_absorpt_coefficient_mu 0.439
_exptl_absorpt_correction_T_max 0.957
_exptl_absorpt_correction_T_min 0.957
_exptl_absorpt_correction_type empirical
_exptl_absorpt_process_details 'HKL3000 Scalepack'
_exptl_crystal_colour YELLOW
_exptl_crystal_density_diffrn 0.989
_exptl_crystal_description CUBIC
_exptl_crystal_F_000 4328
_exptl_crystal_size_max 0.100
_exptl_crystal_size_mid 0.100
_exptl_crystal_size_min 0.100
_refine_diff_density_max 0.654
_refine_diff_density_min -0.904
_refine_diff_density_rms 0.105
_refine_ls_abs_structure_details
;
 Refined as a perfect inversion twin.
;
_refine_ls_abs_structure_Flack 0.5
_refine_ls_extinction_method none
_refine_ls_goodness_of_fit_ref 1.095
_refine_ls_hydrogen_treatment constr
_refine_ls_matrix_type full
_refine_ls_number_parameters 303
_refine_ls_number_reflns 10241
_refine_ls_number_restraints 2
_refine_ls_restrained_S_all 1.095
_refine_ls_R_factor_all 0.0679
_refine_ls_R_factor_gt 0.0638
_refine_ls_shift/su_max 0.000
_refine_ls_shift/su_mean 0.000
_refine_ls_structure_factor_coef Fsqd
_refine_ls_weighting_details 'w=1/[\s^2^(Fo^2^)+(0.1711P)^2^+2.8462P] where P=(Fo^2^+2Fc^2^)/3'
_refine_ls_weighting_scheme calc
_refine_ls_wR_factor_gt 0.2201
_refine_ls_wR_factor_ref 0.2254
_reflns_Friedel_coverage 0.900
_reflns_Friedel_fraction_full 0.995
_reflns_Friedel_fraction_max 0.997
_reflns_number_gt 9155
_reflns_number_total 10241
_reflns_threshold_expression 'I > 2\s(I)'
_cod_data_source_file c8cc00678d2.cif
_cod_data_source_block shelx_CCDC1
_cod_depositor_comments 'Adding full bibliography for 7121418--7121423.cif.'
_cod_original_cell_volume 14043(5)
_cod_original_formula_sum 'C23.75 H24 B2 Fe N8 O1.50'
_cod_database_code 7121419
_shelx_space_group_comment
;
The symmetry employed for this shelxl refinement is uniquely defined
by the following loop, which should always be used as a source of
symmetry information in preference to the above space-group names.
They are only intended as comments.
;
_shelx_estimated_absorpt_t_min 0.957
_shelx_estimated_absorpt_t_max 0.957
_shelxl_version_number 2014-3

loop_
_space_group_symop_operation_xyz
'x, y, z'
'-x, -y, z'
'y, -x, -z'
'-y, x, -z'
'x, -y, z+1/2'
'-x, y, z+1/2'
'y, x, -z+1/2'
'-y, -x, -z+1/2'
'x+1/2, y+1/2, z+1/2'
'-x+1/2, -y+1/2, z+1/2'
'y+1/2, -x+1/2, -z+1/2'
'-y+1/2, x+1/2, -z+1/2'
'x+1/2, -y+1/2, z+1'
'-x+1/2, y+1/2, z+1'
'y+1/2, x+1/2, -z+1'
'-y+1/2, -x+1/2, -z+1'

loop_
_atom_site_label
_atom_site_type_symbol
_atom_site_fract_x
_atom_site_fract_y
_atom_site_fract_z
_atom_site_U_iso_or_equiv
_atom_site_adp_type
_atom_site_occupancy
_atom_site_site_symmetry_order
_atom_site_calc_flag
_atom_site_refinement_flags_posn
_atom_site_refinement_flags_adp
_atom_site_refinement_flags_occupancy
Fe1 Fe 0.00030(2) 0.25415(2) 0.12386(2) 0.03118(17) Uani 1 1 d . . .
N1 N 0.02077(15) 0.24442(12) 0.04937(9) 0.0380(6) Uani 1 1 d . . .
N2 N 0.07031(13) 0.21985(12) -0.08992(8) 0.0366(5) Uani 1 1 d . . .
N3 N 0.19311(14) 0.07804(13) -0.11741(9) 0.0396(6) Uani 1 1 d . . .
N4 N 0.18301(14) 0.42083(13) -0.13046(10) 0.0418(6) Uani 1 1 d . . .
N5 N 0.06787(14) 0.27382(13) -0.16198(8) 0.0388(5) Uani 1 1 d . . .
N6 N 0.01935(14) 0.26373(15) -0.30245(8) 0.0404(6) Uani 1 1 d . . .
C1 C 0.0475(2) 0.17935(15) -0.01379(11) 0.0467(8) Uani 1 1 d . . .
H1 H 0.0543 0.1401 -0.0245 0.056 Uiso 1 1 calc R U .
C2 C 0.03161(19) 0.18887(15) 0.03163(10) 0.0461(8) Uani 1 1 d . . .
H2 H 0.0282 0.1553 0.0510 0.055 Uiso 1 1 calc R U .
C3 C 0.02528(18) 0.29111(16) 0.02025(10) 0.0442(7) Uani 1 1 d . . .
H3 H 0.0177 0.3298 0.0318 0.053 Uiso 1 1 calc R U .
C4 C 0.04053(18) 0.28594(15) -0.02595(10) 0.0436(7) Uani 1 1 d . . .
H4 H 0.0421 0.3201 -0.0448 0.052 Uiso 1 1 calc R U .
C5 C 0.05352(14) 0.22868(14) -0.04352(9) 0.0347(6) Uani 1 1 d . . .
C6 C 0.11094(14) 0.17325(14) -0.10066(9) 0.0351(6) Uani 1 1 d . . .
C7 C 0.10490(16) 0.13543(17) -0.13893(11) 0.0444(7) Uani 1 1 d . . .
H7 H 0.0736 0.1418 -0.1599 0.053 Uiso 1 1 calc R U .
C8 C 0.14540(18) 0.08854(17) -0.14570(11) 0.0453(7) Uani 1 1 d . . .
H8 H 0.1397 0.0630 -0.1709 0.054 Uiso 1 1 calc R U .
C9 C 0.19984(17) 0.11588(17) -0.08153(12) 0.0448(7) Uani 1 1 d . . .
H9 H 0.2329 0.1102 -0.0621 0.054 Uiso 1 1 calc R U .
C10 C 0.16047(18) 0.16262(17) -0.07199(12) 0.0465(7) Uani 1 1 d . . .
H10 H 0.1669 0.1872 -0.0463 0.056 Uiso 1 1 calc R U .
C11 C 0.03145(14) 0.24551(15) -0.12562(10) 0.0363(5) Uani 1 1 d . . .
H11A H 0.0047 0.2756 -0.1121 0.044 Uiso 1 1 calc R U .
H11B H 0.0065 0.2137 -0.1389 0.044 Uiso 1 1 calc R U .
C12 C 0.1655(2) 0.3143(2) -0.1356(2) 0.0755(16) Uani 1 1 d . . .
H12 H 0.1812 0.2752 -0.1326 0.091 Uiso 1 1 calc R U .
C13 C 0.2016(2) 0.3647(2) -0.1266(2) 0.0754(16) Uani 1 1 d . . .
H13 H 0.2414 0.3581 -0.1171 0.091 Uiso 1 1 calc R U .
C14 C 0.1256(2) 0.4286(2) -0.1413(3) 0.096(3) Uani 1 1 d . . .
H14 H 0.1103 0.4679 -0.1416 0.115 Uiso 1 1 calc R U .
C15 C 0.0865(2) 0.3812(2) -0.1525(3) 0.0779(17) Uani 1 1 d . . .
H15 H 0.0471 0.3894 -0.1622 0.094 Uiso 1 1 calc R U .
C16 C 0.10643(15) 0.32310(15) -0.14918(9) 0.0374(6) Uani 1 1 d . . .
C17 C 0.05059(14) 0.27048(14) -0.20792(9) 0.0346(6) Uani 1 1 d . . .
C18 C 0.0872(2) 0.2957(2) -0.24217(11) 0.0601(12) Uani 1 1 d . . .
H18 H 0.1229 0.3158 -0.2344 0.072 Uiso 1 1 calc R U .
C19 C 0.0698(2) 0.2905(2) -0.28777(11) 0.0570(11) Uani 1 1 d . . .
H19 H 0.0954 0.3071 -0.3100 0.068 Uiso 1 1 calc R U .
C20 C -0.0154(2) 0.2401(2) -0.26972(12) 0.0567(11) Uani 1 1 d . . .
H20 H -0.0510 0.2206 -0.2788 0.068 Uiso 1 1 calc R U .
C21 C -0.00256(19) 0.2424(2) -0.22313(12) 0.0561(11) Uani 1 1 d . . .
H21 H -0.0293 0.2252 -0.2019 0.067 Uiso 1 1 calc R U .
B1 B -0.1139(12) 0.4323(9) 0.0960(9) 0.203(6) Uiso 1 1 d . . .
H1A H -0.1206 0.4391 0.0637 0.305 Uiso 1 1 calc R U .
H1B H -0.0881 0.4636 0.1080 0.305 Uiso 1 1 calc R U .
H1C H -0.1521 0.4329 0.1119 0.305 Uiso 1 1 calc R U .
B2 B 0.1157(11) 0.0700(11) 0.1406(8) 0.203(6) Uiso 1 1 d . . .
H2A H 0.0983 0.0453 0.1644 0.305 Uiso 1 1 calc R U .
H2B H 0.1582 0.0756 0.1465 0.305 Uiso 1 1 calc R U .
H2C H 0.1105 0.0503 0.1113 0.305 Uiso 1 1 calc R U .
N7 N -0.05657(15) 0.32913(14) 0.10728(10) 0.0443(6) Uani 1 1 d . . .
N8 N 0.05666(15) 0.17754(15) 0.13742(10) 0.0456(6) Uani 1 1 d . . .
C22 C -0.0838(3) 0.3710(2) 0.1028(2) 0.0715(13) Uani 1 1 d . . .
C23 C 0.0824(3) 0.1351(3) 0.1397(2) 0.0810(17) Uani 1 1 d . . .
C24 C 0.0000 0.0000 0.0691(14) 0.250 Uiso 1 2 d DS U P
C25 C 0.5000 0.0000 0.0000 0.250 Uiso 1 4 d DS U P
O1 O 0.0264(7) -0.0452(6) 0.0648(6) 0.250 Uiso 1 1 d D U .
O2 O 0.4638(4) 0.0362(4) 0.0000 0.250 Uiso 1 2 d DS U P

loop_
_atom_site_aniso_label
_atom_site_aniso_U_11
_atom_site_aniso_U_22
_atom_site_aniso_U_33
_atom_site_aniso_U_23
_atom_site_aniso_U_13
_atom_site_aniso_U_12
Fe1 0.0355(2) 0.0382(2) 0.0199(3) -0.00343(13) 0.00099(11) 0.00068(13)
N1 0.0515(16) 0.0397(13) 0.0229(10) -0.0013(9) 0.0042(10) 0.0024(10)
N2 0.0474(13) 0.0444(13) 0.0181(9) -0.0010(8) 0.0015(9) 0.0094(10)
N3 0.0465(14) 0.0437(13) 0.0284(11) -0.0041(10) 0.0003(10) 0.0054(11)
N4 0.0474(14) 0.0440(13) 0.0340(12) -0.0006(11) -0.0055(10) -0.0050(11)
N5 0.0512(14) 0.0441(13) 0.0211(9) 0.0009(9) -0.0061(9) -0.0083(11)
N6 0.0448(14) 0.0544(15) 0.0220(10) -0.0035(10) -0.0021(10) -0.0045(12)
C1 0.076(2) 0.0365(14) 0.0273(13) -0.0021(11) 0.0087(13) 0.0024(14)
C2 0.075(2) 0.0392(15) 0.0236(12) -0.0008(10) 0.0082(13) -0.0027(15)
C3 0.066(2) 0.0395(15) 0.0269(12) -0.0007(11) 0.0076(13) 0.0089(14)
C4 0.066(2) 0.0394(15) 0.0255(11) 0.0017(10) 0.0067(12) 0.0066(14)
C5 0.0436(14) 0.0397(14) 0.0207(11) -0.0015(9) 0.0039(10) 0.0019(11)
C6 0.0438(14) 0.0385(13) 0.0229(11) -0.0008(9) 0.0010(10) 0.0035(11)
C7 0.0487(16) 0.0541(18) 0.0305(13) -0.0073(12) -0.0067(12) 0.0101(14)
C8 0.0560(19) 0.0487(17) 0.0312(13) -0.0108(12) -0.0045(12) 0.0084(14)
C9 0.0472(16) 0.0514(17) 0.0357(14) -0.0109(13) -0.0077(12) 0.0085(14)
C10 0.0556(18) 0.0494(17) 0.0346(13) -0.0128(12) -0.0096(13) 0.0079(14)
C11 0.0399(13) 0.0461(15) 0.0230(11) 0.0040(10) -0.0020(10) 0.0027(11)
C12 0.060(2) 0.0426(18) 0.124(5) 0.015(2) -0.037(3) -0.0088(17)
C13 0.054(2) 0.050(2) 0.122(5) 0.019(3) -0.034(3) -0.0083(18)
C14 0.052(2) 0.045(2) 0.190(8) -0.030(3) -0.035(3) 0.0032(18)
C15 0.048(2) 0.050(2) 0.135(5) -0.017(3) -0.026(3) -0.0012(17)
C16 0.0443(15) 0.0466(15) 0.0212(10) -0.0015(10) -0.0046(10) -0.0072(12)
C17 0.0425(14) 0.0413(14) 0.0199(10) -0.0007(9) -0.0015(10) -0.0047(11)
C18 0.061(2) 0.094(3) 0.0251(13) 0.0031(16) -0.0038(13) -0.038(2)
C19 0.059(2) 0.090(3) 0.0219(12) 0.0020(15) 0.0010(12) -0.033(2)
C20 0.0533(19) 0.092(3) 0.0245(13) -0.0003(16) -0.0028(14) -0.030(2)
C21 0.052(2) 0.093(3) 0.0237(14) 0.0027(15) -0.0023(12) -0.0265(19)
N7 0.0492(15) 0.0474(15) 0.0362(13) -0.0033(11) -0.0012(11) 0.0085(12)
N8 0.0507(16) 0.0495(15) 0.0365(13) -0.0014(11) -0.0003(11) 0.0084(12)
C22 0.069(3) 0.057(2) 0.088(3) 0.000(2) -0.007(3) 0.015(2)
C23 0.096(4) 0.072(3) 0.075(3) -0.006(3) -0.022(3) 0.037(3)

loop_
_atom_type_symbol
_atom_type_description
_atom_type_scat_dispersion_real
_atom_type_scat_dispersion_imag
_atom_type_scat_source
C C 0.0030 0.0020 'International Tables Vol C Tables 4.2.6.8 and 6.1.1.4'
H H 0.0000 0.0000 'International Tables Vol C Tables 4.2.6.8 and 6.1.1.4'
B B 0.0010 0.0010 'International Tables Vol C Tables 4.2.6.8 and 6.1.1.4'
N N 0.0060 0.0030 'International Tables Vol C Tables 4.2.6.8 and 6.1.1.4'
Fe Fe 0.3560 0.8260 'International Tables Vol C Tables 4.2.6.8 and 6.1.1.4'
O O 0.0110 0.0060 'International Tables Vol C Tables 4.2.6.8 and 6.1.1.4'

loop_
_geom_angle_atom_site_label_1
_geom_angle_atom_site_label_2
_geom_angle_atom_site_label_3
_geom_angle
_geom_angle_site_symmetry_1
_geom_angle_site_symmetry_3
N7 Fe1 N8 177.45(11) . .
N7 Fe1 N6 91.68(12) . 6
N8 Fe1 N6 90.64(12) . 6
N7 Fe1 N3 89.61(12) . 4
N8 Fe1 N3 89.35(12) . 4
N6 Fe1 N3 89.24(11) 6 4
N7 Fe1 N1 88.54(11) . .
N8 Fe1 N1 89.14(11) . .
N6 Fe1 N1 179.66(12) 6 .
N3 Fe1 N1 91.02(11) 4 .
N7 Fe1 N4 89.79(12) . 16_554
N8 Fe1 N4 91.26(12) . 16_554
N6 Fe1 N4 90.59(11) 6 16_554
N3 Fe1 N4 179.37(11) 4 16_554
N1 Fe1 N4 89.16(11) . 16_554
C3 N1 C2 116.4(3) . .
C3 N1 Fe1 123.9(2) . .
C2 N1 Fe1 119.7(2) . .
C6 N2 C5 118.9(2) . .
C6 N2 C11 120.2(2) . .
C5 N2 C11 118.1(3) . .
C9 N3 C8 116.7(3) . .
C9 N3 Fe1 119.1(2) . 3
C8 N3 Fe1 123.9(2) . 3
C13 N4 C14 116.4(4) . .
C13 N4 Fe1 122.4(3) . 16_554
C14 N4 Fe1 121.1(3) . 16_554
C17 N5 C16 117.0(2) . .
C17 N5 C11 121.2(3) . .
C16 N5 C11 117.5(2) . .
C20 N6 C19 115.4(3) . .
C20 N6 Fe1 123.1(2) . 6_554
C19 N6 Fe1 121.4(2) . 6_554
C2 C1 C5 119.8(3) . .
C2 C1 H1 120.1 . .
C5 C1 H1 120.1 . .
N1 C2 C1 123.2(3) . .
N1 C2 H2 118.4 . .
C1 C2 H2 118.4 . .
N1 C3 C4 124.5(3) . .
N1 C3 H3 117.7 . .
C4 C3 H3 117.7 . .
C3 C4 C5 118.6(3) . .
C3 C4 H4 120.7 . .
C5 C4 H4 120.7 . .
C4 C5 C1 117.5(3) . .
C4 C5 N2 122.0(3) . .
C1 C5 N2 120.5(3) . .
C10 C6 C7 116.7(3) . .
C10 C6 N2 119.5(3) . .
C7 C6 N2 123.7(3) . .
C8 C7 C6 119.9(3) . .
C8 C7 H7 120.0 . .
C6 C7 H7 120.0 . .
N3 C8 C7 123.0(3) . .
N3 C8 H8 118.5 . .
C7 C8 H8 118.5 . .
N3 C9 C10 123.5(3) . .
N3 C9 H9 118.3 . .
C10 C9 H9 118.3 . .
C9 C10 C6 120.0(3) . .
C9 C10 H10 120.0 . .
C6 C10 H10 120.0 . .
N2 C11 N5 110.8(2) . .
N2 C11 H11A 109.5 . .
N5 C11 H11A 109.5 . .
N2 C11 H11B 109.5 . .
N5 C11 H11B 109.5 . .
H11A C11 H11B 108.1 . .
C16 C12 C13 118.8(4) . .
C16 C12 H12 120.6 . .
C13 C12 H12 120.6 . .
N4 C13 C12 124.1(4) . .
N4 C13 H13 117.9 . .
C12 C13 H13 117.9 . .
N4 C14 C15 123.7(4) . .
N4 C14 H14 118.2 . .
C15 C14 H14 118.2 . .
C16 C15 C14 119.4(4) . .
C16 C15 H15 120.3 . .
C14 C15 H15 120.3 . .
C15 C16 C12 117.4(3) . .
C15 C16 N5 120.4(3) . .
C12 C16 N5 122.1(3) . .
N5 C17 C18 120.3(3) . .
N5 C17 C21 123.8(3) . .
C18 C17 C21 115.9(3) . .
C19 C18 C17 119.2(3) . .
C19 C18 H18 120.4 . .
C17 C18 H18 120.4 . .
N6 C19 C18 125.2(3) . .
N6 C19 H19 117.4 . .
C18 C19 H19 117.4 . .
N6 C20 C21 124.5(3) . .
N6 C20 H20 117.7 . .
C21 C20 H20 117.7 . .
C20 C21 C17 119.8(3) . .
C20 C21 H21 120.1 . .
C17 C21 H21 120.1 . .
C22 B1 H1A 109.5 . .
C22 B1 H1B 109.5 . .
H1A B1 H1B 109.5 . .
C22 B1 H1C 109.5 . .
H1A B1 H1C 109.5 . .
H1B B1 H1C 109.5 . .
C23 B2 H2A 109.5 . .
C23 B2 H2B 109.5 . .
H2A B2 H2B 109.5 . .
C23 B2 H2C 109.5 . .
H2A B2 H2C 109.5 . .
H2B B2 H2C 109.5 . .
C22 N7 Fe1 172.4(4) . .
C23 N8 Fe1 171.2(4) . .
N7 C22 B1 173.2(11) . .
N8 C23 B2 175.2(11) . .
O1 C24 O1 167(5) 2 .
O2 C25 O2 180.0(12) 2_655 .

loop_
_geom_bond_atom_site_label_1
_geom_bond_atom_site_label_2
_geom_bond_distance
_geom_bond_site_symmetry_2
Fe1 N7 2.127(3) .
Fe1 N8 2.130(3) .
Fe1 N6 2.189(2) 6
Fe1 N3 2.194(3) 4
Fe1 N1 2.216(3) .
Fe1 N4 2.228(3) 16_554
N1 C3 1.334(4) .
N1 C2 1.348(4) .
N2 C6 1.396(4) .
N2 C5 1.408(3) .
N2 C11 1.457(4) .
N3 C9 1.341(4) .
N3 C8 1.352(5) .
N3 Fe1 2.194(3) 3
N4 C13 1.306(5) .
N4 C14 1.312(6) .
N4 Fe1 2.228(3) 16_554
N5 C17 1.387(3) .
N5 C16 1.426(4) .
N5 C11 1.463(4) .
N6 C20 1.325(4) .
N6 C19 1.327(5) .
N6 Fe1 2.189(2) 6_554
C1 C2 1.378(4) .
C1 C5 1.392(4) .
C1 H1 0.9300 .
C2 H2 0.9300 .
C3 C4 1.385(4) .
C3 H3 0.9300 .
C4 C5 1.389(4) .
C4 H4 0.9300 .
C6 C10 1.390(5) .
C6 C7 1.393(4) .
C7 C8 1.378(5) .
C7 H7 0.9300 .
C8 H8 0.9300 .
C9 C10 1.373(5) .
C9 H9 0.9300 .
C10 H10 0.9300 .
C11 H11A 0.9700 .
C11 H11B 0.9700 .
C12 C16 1.373(5) .
C12 C13 1.389(6) .
C12 H12 0.9300 .
C13 H13 0.9300 .
C14 C15 1.390(6) .
C14 H14 0.9300 .
C15 C16 1.356(6) .
C15 H15 0.9300 .
C17 C18 1.394(4) .
C17 C21 1.395(5) .
C18 C19 1.381(4) .
C18 H18 0.9300 .
C19 H19 0.9300 .
C20 C21 1.381(4) .
C20 H20 0.9300 .
C21 H21 0.9300 .
B1 C22 1.52(2) .
B1 H1A 0.9600 .
B1 H1B 0.9600 .
B1 H1C 0.9600 .
B2 C23 1.61(2) .
B2 H2A 0.9600 .
B2 H2B 0.9600 .
B2 H2C 0.9600 .
N7 C22 1.107(6) .
N8 C23 1.095(6) .
C24 O1 1.159(11) 2
C24 O1 1.159(11) .
C25 O2 1.126(12) 2_655
C25 O2 1.126(12) .

loop_
_geom_torsion_atom_site_label_1
_geom_torsion_atom_site_label_2
_geom_torsion_atom_site_label_3
_geom_torsion_atom_site_label_4
_geom_torsion
_geom_torsion_site_symmetry_1
C3 N1 C2 C1 1.0(6) .
Fe1 N1 C2 C1 -176.7(3) .
C5 C1 C2 N1 0.5(7) .
C2 N1 C3 C4 -0.5(6) .
Fe1 N1 C3 C4 177.2(3) .
N1 C3 C4 C5 -1.5(6) .
C3 C4 C5 C1 3.0(5) .
C3 C4 C5 N2 -179.0(3) .
C2 C1 C5 C4 -2.5(6) .
C2 C1 C5 N2 179.4(4) .
C6 N2 C5 C4 147.2(3) .
C11 N2 C5 C4 -51.9(4) .
C6 N2 C5 C1 -34.8(5) .
C11 N2 C5 C1 126.1(4) .
C5 N2 C6 C10 -40.5(5) .
C11 N2 C6 C10 159.0(3) .
C5 N2 C6 C7 139.0(3) .
C11 N2 C6 C7 -21.4(5) .
C10 C6 C7 C8 2.8(5) .
N2 C6 C7 C8 -176.7(3) .
C9 N3 C8 C7 0.0(6) .
Fe1 N3 C8 C7 174.9(3) 3
C6 C7 C8 N3 -2.3(6) .
C8 N3 C9 C10 1.6(6) .
Fe1 N3 C9 C10 -173.5(3) 3
N3 C9 C10 C6 -1.0(6) .
C7 C6 C10 C9 -1.3(6) .
N2 C6 C10 C9 178.3(3) .
C6 N2 C11 N5 -62.2(4) .
C5 N2 C11 N5 137.2(3) .
C17 N5 C11 N2 143.0(3) .
C16 N5 C11 N2 -60.9(4) .
C14 N4 C13 C12 3.7(10) .
Fe1 N4 C13 C12 -172.3(5) 16_554
C16 C12 C13 N4 -0.7(11) .
C13 N4 C14 C15 -5.8(11) .
Fe1 N4 C14 C15 170.3(6) 16_554
N4 C14 C15 C16 4.8(13) .
C14 C15 C16 C12 -1.4(10) .
C14 C15 C16 N5 -177.8(6) .
C13 C12 C16 C15 -0.5(9) .
C13 C12 C16 N5 175.9(5) .
C17 N5 C16 C15 64.0(5) .
C11 N5 C16 C15 -93.1(5) .
C17 N5 C16 C12 -112.3(5) .
C11 N5 C16 C12 90.6(5) .
C16 N5 C17 C18 26.3(5) .
C11 N5 C17 C18 -177.5(4) .
C16 N5 C17 C21 -154.1(4) .
C11 N5 C17 C21 2.1(5) .
N5 C17 C18 C19 178.4(4) .
C21 C17 C18 C19 -1.2(7) .
C20 N6 C19 C18 -0.9(8) .
Fe1 N6 C19 C18 -176.5(4) 6_554
C17 C18 C19 N6 1.2(8) .
C19 N6 C20 C21 0.7(8) .
Fe1 N6 C20 C21 176.2(4) 6_554
N6 C20 C21 C17 -0.8(9) .
N5 C17 C21 C20 -178.6(4) .
C18 C17 C21 C20 1.0(7) .
